data_4123614
loop_
_publ_author_name
'Tanioka, Masaru'
'Kamino, Shinichiro'
'Muranaka, Atsuya'
'Ooyama, Yousuke'
'Ota, Hiromi'
'Shirasaki, Yoshinao'
'Horigome, Jun'
'Ueda, Masashi'
'Uchiyama, Masanobu'
'Sawada, Daisuke'
'Enomoto, Shuichi'

_publ_section_title
;
 Reversible near-infrared/blue mechanofluorochromism of
 aminobenzopyranoxanthene.
;
_journal_issue 20
_journal_name_full 'Journal of the American Chemical Society'
_journal_page_first 6436
_journal_page_last 6439
_journal_paper_doi 10.1021/jacs.5b00877
_journal_volume 137
_journal_year 2015
_chemical_formula_moiety 'C43 H38 Cl2 N2 O6'
_chemical_formula_sum 'C43 H38 Cl2 N2 O6'
_chemical_formula_weight 749.69
_space_group_crystal_system monoclinic
_space_group_IT_number 14
_space_group_name_Hall '-P 2yn'
_space_group_name_H-M_alt 'P 1 21/n 1'
_symmetry_space_group_name_Hall '-P 2yn'
_symmetry_space_group_name_H-M 'P 1 21/n 1'
_atom_sites_solution_hydrogens geom
_atom_sites_solution_primary direct
_atom_sites_solution_secondary difmap
_cell_angle_alpha 90.0000
_cell_angle_beta 112.188(4)
_cell_angle_gamma 90.0000
_cell_formula_units_Z 4
_cell_length_a 15.709(4)
_cell_length_b 15.886(4)
_cell_length_c 15.961(4)
_cell_measurement_reflns_used 10685
_cell_measurement_temperature 273
_cell_measurement_theta_max 27.49
_cell_measurement_theta_min 3.04
_cell_volume 3688.2(16)
_computing_cell_refinement 'CrystalClear-SM Expert 2.0 r16'
_computing_data_collection 'CrystalClear-SM Expert 2.0 r16 (Rigaku, 2014)'
_computing_data_reduction 'CrystalClear-SM Expert 2.0 r16'
_computing_molecular_graphics 'CrystalStructure 4.1'
_computing_publication_material 'CrystalStructure 4.1 (Rigaku, 2014)'
_computing_structure_refinement 'SHELXL2013 (Sheldrick, 2008)'
_computing_structure_solution 'SHELXS97 (Sheldrick, 2008)'
_diffrn_ambient_temperature 273
_diffrn_detector_area_resol_mean 29.257
_diffrn_measured_fraction_theta_full 0.997
_diffrn_measured_fraction_theta_max 0.997
_diffrn_measurement_device_type 'Rigaku Saturn70'
_diffrn_measurement_method \w
_diffrn_radiation_type 'Mo K\a'
_diffrn_radiation_wavelength 0.71075
_diffrn_reflns_av_R_equivalents 0.0487
_diffrn_reflns_laue_measured_fraction_full 0.997
_diffrn_reflns_laue_measured_fraction_max 0.997
_diffrn_reflns_limit_h_max 20
_diffrn_reflns_limit_h_min -20
_diffrn_reflns_limit_k_max 20
_diffrn_reflns_limit_k_min -20
_diffrn_reflns_limit_l_max 20
_diffrn_reflns_limit_l_min -20
_diffrn_reflns_number 58325
_diffrn_reflns_point_group_measured_fraction_full 0.997
_diffrn_reflns_point_group_measured_fraction_max 0.997
_diffrn_reflns_theta_full 25.242
_diffrn_reflns_theta_max 27.493
_diffrn_reflns_theta_min 3.040
_diffrn_standards_number 0
_exptl_absorpt_coefficient_mu 0.228
_exptl_absorpt_correction_T_max 0.964
_exptl_absorpt_correction_T_min 0.886
_exptl_absorpt_correction_type multi-scan
_exptl_absorpt_process_details 'REQAB (Rigaku, 1998)'
_exptl_crystal_colour colorless
_exptl_crystal_density_diffrn 1.350
_exptl_crystal_density_method 'not measured'
_exptl_crystal_description prism
_exptl_crystal_F_000 1568.00
_exptl_crystal_size_max 0.210
_exptl_crystal_size_mid 0.190
_exptl_crystal_size_min 0.160
_refine_diff_density_max 0.32
_refine_diff_density_min -0.39
_refine_ls_extinction_method none
_refine_ls_goodness_of_fit_ref 1.094
_refine_ls_hydrogen_treatment constr
_refine_ls_number_parameters 478
_refine_ls_number_reflns 8441
_refine_ls_number_restraints 0
_refine_ls_R_factor_all 0.0548
_refine_ls_R_factor_gt 0.0449
_refine_ls_shift/su_max 0.000
_refine_ls_structure_factor_coef Fsqd
_refine_ls_weighting_details 'w = 1/[\s^2^(Fo^2^)+(0.0558P)^2^+0.9898P] where P=(Fo^2^+2Fc^2^)/3'
_refine_ls_weighting_scheme calc
_refine_ls_wR_factor_gt 0.1078
_refine_ls_wR_factor_ref 0.1144
_reflns_number_gt 7329
_reflns_number_total 8441
_reflns_threshold_expression F^2^>2.0\s(F^2^)
_cod_data_source_file ja5b00877_si_002.cif
_cod_data_source_block No106_CH2Cl2_EtOAc
_cod_depositor_comments 'Adding full bibliography for 4123606--4123614.cif.'
_cod_original_cell_volume 3688.1(16)
_cod_database_code 4123614
_shelxl_res_file
;
TITL No106_CH2Cl2_EtOAc
CELL  0.71075 15.70890 15.88600 15.96070 90.00000 112.18800 90.00000
ZERR  4 0.00411 0.00369 0.00403 0.00000 0.00400 0.00000
LATT 1
SYMM .50-X, .50+Y, .50-Z
SFAC C H N O CL
UNIT 172 152 8 24 8
L.S. 20
FMAP 2
PLAN -25
WPDB -2
HTAB
BOND $H
CONF
LIST 4
TEMP 0.0
ACTA
SIZE 0.160 0.190 0.210
WGHT    0.055800    0.989800
FVAR       0.96983
CL91  5    0.455521    0.971277    0.584538    11.00000    0.03064    0.03058 =
         0.03431   -0.00046    0.01561   -0.00066
CL92  5    0.536887    0.812248    0.561966    11.00000    0.05076    0.03198 =
         0.08614   -0.02054    0.03637   -0.00722
O1    4    0.443322    0.594010    0.649732    11.00000    0.01850    0.02389 =
         0.01388    0.00353    0.00488    0.00266
O2    4    0.209850    0.589484    0.443429    11.00000    0.01740    0.01479 =
         0.01652   -0.00047    0.00233   -0.00151
O3    4    0.083494    0.586232    0.316449    11.00000    0.02062    0.02411 =
         0.02260   -0.00444    0.00030   -0.00294
O11   4    0.617596    0.589132    0.471036    11.00000    0.01569    0.02428 =
         0.01708    0.00376    0.00584    0.00378
O12   4    0.401474    0.585905    0.244300    11.00000    0.01767    0.01505 =
         0.01798   -0.00177    0.00282   -0.00055
O13   4    0.270134    0.585997    0.121398    11.00000    0.02497    0.02386 =
         0.02477   -0.00631   -0.00090   -0.00209
N1    3    0.298343    0.582141    0.860982    11.00000    0.02746    0.02263 =
         0.01773    0.00443    0.00989    0.00247
N11   3    0.829418    0.577122    0.326146    11.00000    0.01767    0.02036 =
         0.02672    0.00176    0.00928    0.00263
C1    1    0.284013    0.640362    0.597236    11.00000    0.01951    0.01404 =
         0.01495   -0.00059    0.00507   -0.00204
C2    1    0.209285    0.654298    0.623094    11.00000    0.01740    0.01981 =
         0.01796    0.00064    0.00430   -0.00100
AFIX  43
H2    2    0.155162    0.675963    0.580678    11.00000   -1.20000
AFIX   0
C3    1    0.212990    0.637120    0.708931    11.00000    0.02058    0.02078 =
         0.02147   -0.00040    0.00983   -0.00194
AFIX  43
H3    2    0.161763    0.647379    0.723228    11.00000   -1.20000
AFIX   0
C4    1    0.294103    0.603924    0.775888    11.00000    0.02520    0.01480 =
         0.01662   -0.00021    0.00751   -0.00269
C5    1    0.369998    0.592369    0.751201    11.00000    0.02080    0.01691 =
         0.01550    0.00173    0.00343    0.00021
AFIX  43
H5    2    0.425214    0.572804    0.793719    11.00000   -1.20000
AFIX   0
C6    1    0.363346    0.609829    0.664218    11.00000    0.01887    0.01349 =
         0.01771   -0.00042    0.00676   -0.00140
C7    1    0.443990    0.609354    0.565518    11.00000    0.01982    0.01378 =
         0.01490    0.00093    0.00529   -0.00064
C8    1    0.527090    0.593983    0.556870    11.00000    0.01627    0.01679 =
         0.01576    0.00168    0.00211    0.00072
AFIX  43
H8    2    0.577578    0.575034    0.606007    11.00000   -1.20000
AFIX   0
C9    1    0.377754    0.651710    0.411249    11.00000    0.01506    0.01579 =
         0.01638    0.00057    0.00223    0.00038
AFIX  43
H9    2    0.327723    0.672048    0.362545    11.00000   -1.20000
AFIX   0
C10   1    0.367527    0.638074    0.493064    11.00000    0.01619    0.01398 =
         0.01625   -0.00012    0.00503   -0.00111
C11   1    0.276760    0.653366    0.501913    11.00000    0.01492    0.01499 =
         0.01457   -0.00026    0.00187   -0.00147
C12   1    0.233325    0.735198    0.457197    11.00000    0.01613    0.01813 =
         0.01502    0.00099    0.00684    0.00118
C13   1    0.264755    0.816930    0.479879    11.00000    0.02194    0.01792 =
         0.01954   -0.00055    0.00484   -0.00216
AFIX  43
H13   2    0.316027    0.828268    0.531868    11.00000   -1.20000
AFIX   0
C14   1    0.217019    0.881275    0.422275    11.00000    0.02657    0.01603 =
         0.02961    0.00117    0.01051   -0.00095
AFIX  43
H14   2    0.236659    0.936579    0.436268    11.00000   -1.20000
AFIX   0
C15   1    0.140250    0.864758    0.343880    11.00000    0.02450    0.02153 =
         0.02716    0.00961    0.00784    0.00601
AFIX  43
H15   2    0.109772    0.908977    0.306349    11.00000   -1.20000
AFIX   0
C16   1    0.109095    0.783118    0.321520    11.00000    0.01751    0.02654 =
         0.02150    0.00464    0.00249    0.00197
AFIX  43
H16   2    0.058099    0.771438    0.269397    11.00000   -1.20000
AFIX   0
C17   1    0.157095    0.718985    0.380144    11.00000    0.01533    0.01855 =
         0.01748    0.00101    0.00536    0.00040
C18   1    0.142635    0.626862    0.372797    11.00000    0.01611    0.02059 =
         0.01575   -0.00092    0.00560    0.00049
C19   1    0.222366    0.599889    0.889567    11.00000    0.02978    0.02516 =
         0.02136    0.00268    0.01313   -0.00205
AFIX  23
H19A  2    0.228457    0.564418    0.940987    11.00000   -1.20000
H19B  2    0.165159    0.585045    0.840788    11.00000   -1.20000
AFIX   0
C20   1    0.217111    0.691080    0.915522    11.00000    0.03083    0.02926 =
         0.02844   -0.00394    0.01166    0.00157
AFIX  33
H20A  2    0.165765    0.698235    0.933550    11.00000   -1.20000
H20B  2    0.272802    0.706022    0.964867    11.00000   -1.20000
H20C  2    0.209440    0.726670    0.864566    11.00000   -1.20000
AFIX   0
C21   1    0.386041    0.558401    0.931179    11.00000    0.03520    0.02911 =
         0.01900    0.00789    0.01180    0.00953
AFIX  23
H21A  2    0.415785    0.517497    0.906161    11.00000   -1.20000
H21B  2    0.374068    0.531167    0.980018    11.00000   -1.20000
AFIX   0
C22   1    0.452097    0.631367    0.970285    11.00000    0.03379    0.03629 =
         0.02422   -0.00128    0.00098    0.00965
AFIX  33
H22A  2    0.507802    0.610580    1.015737    11.00000   -1.20000
H22B  2    0.465949    0.657906    0.922891    11.00000   -1.20000
H22C  2    0.424165    0.671598    0.996868    11.00000   -1.20000
AFIX   0
C31   1    0.561257    0.631690    0.312712    11.00000    0.01531    0.01539 =
         0.01870   -0.00067    0.00513    0.00017
C32   1    0.586368    0.644035    0.238229    11.00000    0.01873    0.01865 =
         0.01758    0.00006    0.00435    0.00090
AFIX  43
H32   2    0.542432    0.664176    0.184616    11.00000   -1.20000
AFIX   0
C33   1    0.673438    0.627550    0.241222    11.00000    0.02155    0.01977 =
         0.02020   -0.00084    0.00937   -0.00056
AFIX  43
H33   2    0.687132    0.636887    0.190160    11.00000   -1.20000
AFIX   0
C34   1    0.742540    0.596444    0.321455    11.00000    0.01642    0.01370 =
         0.02518   -0.00341    0.00803   -0.00197
C35   1    0.718363    0.585079    0.396719    11.00000    0.01587    0.01548 =
         0.02011    0.00043    0.00357    0.00068
AFIX  43
H35   2    0.762007    0.565757    0.450932    11.00000   -1.20000
AFIX   0
C36   1    0.630252    0.602368    0.390897    11.00000    0.01898    0.01322 =
         0.01790   -0.00027    0.00646   -0.00146
C37   1    0.533676    0.607307    0.473893    11.00000    0.01412    0.01388 =
         0.02009   -0.00057    0.00459    0.00030
C40   1    0.459247    0.636316    0.399118    11.00000    0.01748    0.01372 =
         0.01568    0.00030    0.00455   -0.00080
C41   1    0.465703    0.648531    0.307848    11.00000    0.01577    0.01476 =
         0.01523   -0.00196    0.00333   -0.00158
C42   1    0.424251    0.731321    0.263819    11.00000    0.01754    0.01668 =
         0.01445    0.00078    0.00613    0.00085
C43   1    0.454515    0.813094    0.288870    11.00000    0.02275    0.01887 =
         0.02119   -0.00184    0.00362   -0.00176
AFIX  43
H43   2    0.508182    0.823557    0.338729    11.00000   -1.20000
AFIX   0
C44   1    0.402471    0.878552    0.237464    11.00000    0.03434    0.01551 =
         0.02527   -0.00043    0.00677   -0.00088
AFIX  43
H44   2    0.422682    0.933617    0.252194    11.00000   -1.20000
AFIX   0
C45   1    0.320230    0.863880    0.163912    11.00000    0.03443    0.02102 =
         0.02152    0.00461    0.00476    0.00907
AFIX  43
H45   2    0.285968    0.909046    0.131195    11.00000   -1.20000
AFIX   0
C46   1    0.289615    0.782378    0.139608    11.00000    0.02389    0.02541 =
         0.01692   -0.00054   -0.00001    0.00540
AFIX  43
H46   2    0.234749    0.771757    0.091228    11.00000   -1.20000
AFIX   0
C47   1    0.343783    0.716884    0.190080    11.00000    0.01921    0.01977 =
         0.01421   -0.00041    0.00474    0.00157
C48   1    0.330574    0.625007    0.178210    11.00000    0.01743    0.02017 =
         0.01672   -0.00176    0.00450    0.00168
C49   1    0.856433    0.590909    0.249636    11.00000    0.02056    0.02257 =
         0.02642   -0.00163    0.01119    0.00160
AFIX  23
H49A  2    0.805929    0.574831    0.194546    11.00000   -1.20000
H49B  2    0.908217    0.554713    0.255908    11.00000   -1.20000
AFIX   0
C50   1    0.882848    0.681630    0.240776    11.00000    0.02638    0.02556 =
         0.02782    0.00219    0.01184   -0.00003
AFIX  33
H50A  2    0.899938    0.686689    0.189250    11.00000   -1.20000
H50B  2    0.831464    0.717795    0.233043    11.00000   -1.20000
H50C  2    0.933814    0.697665    0.294442    11.00000   -1.20000
AFIX   0
C51   1    0.901527    0.554885    0.412562    11.00000    0.01751    0.02262 =
         0.03127    0.00448    0.00842    0.00449
AFIX  23
H51A  2    0.951922    0.529043    0.400917    11.00000   -1.20000
H51B  2    0.877420    0.513233    0.442231    11.00000   -1.20000
AFIX   0
C52   1    0.939017    0.628894    0.476912    11.00000    0.02179    0.03107 =
         0.03277    0.00523    0.00484    0.00038
AFIX  33
H52A  2    0.985889    0.609284    0.531913    11.00000   -1.20000
H52B  2    0.964683    0.669902    0.448973    11.00000   -1.20000
H52C  2    0.890073    0.654069    0.490347    11.00000   -1.20000
AFIX   0
C91   1    0.558755    0.913508    0.609342    11.00000    0.03017    0.02802 =
         0.02637   -0.00093    0.00862    0.00046
AFIX  23
H91A  2    0.598720    0.943410    0.585711    11.00000   -1.20000
H91B  2    0.590287    0.909002    0.674425    11.00000   -1.20000
AFIX   0
HKLF 4
 
REM  No106_CH2Cl2_EtOAc
REM R1 =  0.0449 for    7329 Fo > 4sig(Fo)  and  0.0548 for all    8441 data
REM    478 parameters refined using      0 restraints
 
END  
     
WGHT      0.0555      1.0077 

REM Instructions for potential hydrogen bonds
EQIV $1 x+1, y, z
HTAB C49 O3_$1
EQIV $2 -x+1, -y+2, -z+1
HTAB C91 Cl91_$2
EQIV $3 x+1/2, -y+3/2, z+1/2
HTAB C91 O13_$3
HTAB C91 O3_$3

REM Highest difference peak  0.315,  deepest hole -0.388,  1-sigma level  0.049
Q1    1   0.4597  0.6478  0.3551  11.00000  0.05    0.32
Q2    1   0.1448  0.6806  0.3744  11.00000  0.05    0.30
Q3    1   0.4460  0.6989  0.2888  11.00000  0.05    0.28
Q4    1   0.5181  0.6427  0.3108  11.00000  0.05    0.28
Q5    1   0.2796  0.6441  0.5532  11.00000  0.05    0.27
Q6    1   0.4966  0.6381  0.4395  11.00000  0.05    0.26
Q7    1   0.3888  0.7260  0.2234  11.00000  0.05    0.26
Q8    1   0.3261  0.6444  0.4958  11.00000  0.05    0.26
Q9    1   0.3563  0.5911  0.7046  11.00000  0.05    0.25
Q10   1   0.1984  0.7246  0.4122  11.00000  0.05    0.25
Q11   1   0.3337  0.6791  0.1830  11.00000  0.05    0.25
Q12   1   0.2584  0.6970  0.4835  11.00000  0.05    0.24
Q13   1   0.5962  0.6324  0.3545  11.00000  0.05    0.24
Q14   1   0.4026  0.6321  0.5265  11.00000  0.05    0.23
Q15   1   0.3220  0.6183  0.6334  11.00000  0.05    0.23
Q16   1   0.4631  1.0001  0.5228  11.00000  0.05    0.23
Q17   1   0.3792  0.6437  0.4616  11.00000  0.05    0.22
Q18   1   0.2527  0.6440  0.6069  11.00000  0.05    0.22
Q19   1   0.4813  0.6020  0.5597  11.00000  0.05    0.22
Q20   1   0.5752  0.6348  0.2799  11.00000  0.05    0.22
Q21   1   0.5265  0.5889  0.5103  11.00000  0.05    0.21
Q22   1   0.4422  0.7695  0.2649  11.00000  0.05    0.21
Q23   1   0.6194  0.5974  0.4264  11.00000  0.05    0.21
Q24   1   0.4228  0.6348  0.4053  11.00000  0.05    0.20
Q25   1   0.3354  0.5969  0.7653  11.00000  0.05    0.20
;

loop_
_symmetry_equiv_pos_site_id
_space_group_symop_operation_xyz
1 +X,+Y,+Z
2 1/2-X,1/2+Y,1/2-Z
3 -X,-Y,-Z
4 1/2+X,1/2-Y,1/2+Z

loop_
_atom_site_label
_atom_site_type_symbol
_atom_site_fract_x
_atom_site_fract_y
_atom_site_fract_z
_atom_site_U_iso_or_equiv
_atom_site_adp_type
_atom_site_occupancy
_atom_site_site_symmetry_multiplicity
_atom_site_calc_flag
_atom_site_refinement_flags
Cl91 Cl 0.45552(3) 0.97128(3) 0.58454(3) 0.03086(11) Uani 1 4 d .
Cl92 Cl 0.53689(4) 0.81225(3) 0.56197(5) 0.05320(17) Uani 1 4 d .
O1 O 0.44332(7) 0.59401(7) 0.64973(7) 0.0191(2) Uani 1 4 d .
O2 O 0.20985(7) 0.58948(6) 0.44343(7) 0.0174(2) Uani 1 4 d .
O3 O 0.08349(7) 0.58623(7) 0.31645(7) 0.0248(2) Uani 1 4 d .
O11 O 0.61760(7) 0.58913(7) 0.47104(7) 0.0191(2) Uani 1 4 d .
O12 O 0.40147(7) 0.58590(6) 0.24430(7) 0.0180(2) Uani 1 4 d .
O13 O 0.27013(8) 0.58600(7) 0.12140(8) 0.0276(3) Uani 1 4 d .
N1 N 0.29834(9) 0.58214(8) 0.86098(9) 0.0222(3) Uani 1 4 d .
N11 N 0.82942(9) 0.57712(8) 0.32615(9) 0.0213(3) Uani 1 4 d .
C1 C 0.28401(10) 0.64036(9) 0.59724(10) 0.0166(3) Uani 1 4 d .
C2 C 0.20928(10) 0.65430(9) 0.62309(10) 0.0191(3) Uani 1 4 d .
C3 C 0.21299(11) 0.63712(10) 0.70893(10) 0.0204(3) Uani 1 4 d .
C4 C 0.29410(11) 0.60392(9) 0.77589(10) 0.0190(3) Uani 1 4 d .
C5 C 0.37000(11) 0.59237(9) 0.75120(10) 0.0187(3) Uani 1 4 d .
C6 C 0.36335(10) 0.60983(9) 0.66422(10) 0.0167(3) Uani 1 4 d .
C7 C 0.44399(10) 0.60935(9) 0.56552(10) 0.0165(3) Uani 1 4 d .
C8 C 0.52709(10) 0.59398(9) 0.55687(10) 0.0174(3) Uani 1 4 d .
C9 C 0.37775(10) 0.65171(9) 0.41125(10) 0.0168(3) Uani 1 4 d .
C10 C 0.36753(10) 0.63807(9) 0.49306(10) 0.0158(3) Uani 1 4 d .
C11 C 0.27676(10) 0.65337(9) 0.50191(10) 0.0159(3) Uani 1 4 d .
C12 C 0.23333(10) 0.73520(9) 0.45720(10) 0.0161(3) Uani 1 4 d .
C13 C 0.26475(11) 0.81693(9) 0.47988(10) 0.0207(3) Uani 1 4 d .
C14 C 0.21702(11) 0.88128(10) 0.42227(11) 0.0241(3) Uani 1 4 d .
C15 C 0.14025(11) 0.86476(10) 0.34388(11) 0.0250(3) Uani 1 4 d .
C16 C 0.10909(11) 0.78312(10) 0.32152(11) 0.0233(3) Uani 1 4 d .
C17 C 0.15710(10) 0.71898(9) 0.38014(10) 0.0174(3) Uani 1 4 d .
C18 C 0.14263(10) 0.62686(9) 0.37280(10) 0.0176(3) Uani 1 4 d .
C19 C 0.22237(12) 0.59989(10) 0.88957(11) 0.0244(3) Uani 1 4 d .
C20 C 0.21711(12) 0.69108(11) 0.91552(12) 0.0294(4) Uani 1 4 d .
C21 C 0.38604(12) 0.55840(11) 0.93118(11) 0.0273(4) Uani 1 4 d .
C22 C 0.45210(13) 0.63137(12) 0.97028(12) 0.0344(4) Uani 1 4 d .
C31 C 0.56126(10) 0.63169(9) 0.31271(10) 0.0168(3) Uani 1 4 d .
C32 C 0.58637(10) 0.64403(9) 0.23823(10) 0.0191(3) Uani 1 4 d .
C33 C 0.67344(10) 0.62755(9) 0.24122(11) 0.0201(3) Uani 1 4 d .
C34 C 0.74254(10) 0.59644(9) 0.32146(11) 0.0184(3) Uani 1 4 d .
C35 C 0.71836(10) 0.58508(9) 0.39672(10) 0.0181(3) Uani 1 4 d .
C36 C 0.63025(10) 0.60237(9) 0.39090(10) 0.0168(3) Uani 1 4 d .
C37 C 0.53368(10) 0.60731(9) 0.47389(10) 0.0166(3) Uani 1 4 d .
C40 C 0.45925(10) 0.63632(9) 0.39912(10) 0.0161(3) Uani 1 4 d .
C41 C 0.46570(10) 0.64853(9) 0.30785(10) 0.0160(3) Uani 1 4 d .
C42 C 0.42425(10) 0.73132(9) 0.26382(10) 0.0162(3) Uani 1 4 d .
C43 C 0.45452(11) 0.81309(10) 0.28887(11) 0.0223(3) Uani 1 4 d .
C44 C 0.40247(12) 0.87855(10) 0.23746(11) 0.0264(4) Uani 1 4 d .
C45 C 0.32023(12) 0.86388(10) 0.16391(11) 0.0274(4) Uani 1 4 d .
C46 C 0.28961(11) 0.78238(10) 0.13961(10) 0.0243(3) Uani 1 4 d .
C47 C 0.34378(10) 0.71688(9) 0.19008(10) 0.0182(3) Uani 1 4 d .
C48 C 0.33057(10) 0.62501(9) 0.17821(10) 0.0187(3) Uani 1 4 d .
C49 C 0.85643(11) 0.59091(10) 0.24964(11) 0.0225(3) Uani 1 4 d .
C50 C 0.88285(12) 0.68163(10) 0.24078(12) 0.0261(3) Uani 1 4 d .
C51 C 0.90153(11) 0.55488(10) 0.41256(11) 0.0240(3) Uani 1 4 d .
C52 C 0.93902(12) 0.62889(11) 0.47691(12) 0.0301(4) Uani 1 4 d .
C91 C 0.55875(12) 0.91351(11) 0.60934(12) 0.0288(4) Uani 1 4 d .
H2 H 0.15516 0.67596 0.58068 0.0229 Uiso 1 4 calc R
H3 H 0.16176 0.64738 0.72323 0.0245 Uiso 1 4 calc R
H5 H 0.42521 0.5728 0.79372 0.0225 Uiso 1 4 calc R
H8 H 0.57758 0.57503 0.60601 0.0209 Uiso 1 4 calc R
H9 H 0.32772 0.67205 0.36255 0.0202 Uiso 1 4 calc R
H13 H 0.31603 0.82827 0.53187 0.0248 Uiso 1 4 calc R
H14 H 0.23666 0.93658 0.43627 0.0289 Uiso 1 4 calc R
H15 H 0.10977 0.90898 0.30635 0.0299 Uiso 1 4 calc R
H16 H 0.0581 0.77144 0.2694 0.0279 Uiso 1 4 calc R
H19A H 0.22846 0.56442 0.94099 0.0293 Uiso 1 4 calc R
H19B H 0.16516 0.58505 0.84079 0.0293 Uiso 1 4 calc R
H20A H 0.16576 0.69823 0.93355 0.0352 Uiso 1 4 calc R
H20B H 0.2728 0.70602 0.96487 0.0352 Uiso 1 4 calc R
H20C H 0.20944 0.72667 0.86457 0.0352 Uiso 1 4 calc R
H21A H 0.41578 0.5175 0.90616 0.0328 Uiso 1 4 calc R
H21B H 0.37407 0.53117 0.98002 0.0328 Uiso 1 4 calc R
H22A H 0.5078 0.61058 1.01574 0.0412 Uiso 1 4 calc R
H22B H 0.46595 0.65791 0.92289 0.0412 Uiso 1 4 calc R
H22C H 0.42417 0.6716 0.99687 0.0412 Uiso 1 4 calc R
H32 H 0.54243 0.66418 0.18462 0.0229 Uiso 1 4 calc R
H33 H 0.68713 0.63689 0.19016 0.0241 Uiso 1 4 calc R
H35 H 0.76201 0.56576 0.45093 0.0217 Uiso 1 4 calc R
H43 H 0.50818 0.82356 0.33873 0.0268 Uiso 1 4 calc R
H44 H 0.42268 0.93362 0.25219 0.0316 Uiso 1 4 calc R
H45 H 0.28597 0.90905 0.13119 0.0328 Uiso 1 4 calc R
H46 H 0.23475 0.77176 0.09123 0.0292 Uiso 1 4 calc R
H49A H 0.80593 0.57483 0.19455 0.0270 Uiso 1 4 calc R
H49B H 0.90822 0.55471 0.25591 0.0270 Uiso 1 4 calc R
H50A H 0.89994 0.68669 0.18925 0.0313 Uiso 1 4 calc R
H50B H 0.83146 0.71779 0.23304 0.0313 Uiso 1 4 calc R
H50C H 0.93381 0.69766 0.29444 0.0313 Uiso 1 4 calc R
H51A H 0.95192 0.52904 0.40092 0.0288 Uiso 1 4 calc R
H51B H 0.87742 0.51323 0.44223 0.0288 Uiso 1 4 calc R
H52A H 0.98589 0.60928 0.53191 0.0362 Uiso 1 4 calc R
H52B H 0.96468 0.6699 0.44897 0.0362 Uiso 1 4 calc R
H52C H 0.89007 0.65407 0.49035 0.0362 Uiso 1 4 calc R
H91A H 0.59872 0.94341 0.58571 0.0345 Uiso 1 4 calc R
H91B H 0.59029 0.909 0.67443 0.0345 Uiso 1 4 calc R

loop_
_atom_site_aniso_label
_atom_site_aniso_U_11
_atom_site_aniso_U_22
_atom_site_aniso_U_33
_atom_site_aniso_U_12
_atom_site_aniso_U_13
_atom_site_aniso_U_23
Cl91 0.0306(2) 0.0306(2) 0.0343(2) -0.00066(17) 0.01561(18) -0.00046(18)
Cl92 0.0508(3) 0.0320(3) 0.0861(4) -0.0072(2) 0.0364(3) -0.0205(3)
O1 0.0185(5) 0.0239(6) 0.0139(5) 0.0027(4) 0.0049(4) 0.0035(4)
O2 0.0174(5) 0.0148(5) 0.0165(5) -0.0015(4) 0.0023(4) -0.0005(4)
O3 0.0206(6) 0.0241(6) 0.0226(6) -0.0029(5) 0.0003(5) -0.0044(5)
O11 0.0157(5) 0.0243(6) 0.0171(5) 0.0038(4) 0.0058(4) 0.0038(4)
O12 0.0177(5) 0.0150(5) 0.0180(5) -0.0006(4) 0.0028(4) -0.0018(4)
O13 0.0250(6) 0.0239(6) 0.0248(6) -0.0021(5) -0.0009(5) -0.0063(5)
N1 0.0275(7) 0.0226(7) 0.0177(6) 0.0025(5) 0.0099(6) 0.0044(5)
N11 0.0177(7) 0.0204(7) 0.0267(7) 0.0026(5) 0.0093(6) 0.0018(5)
C1 0.0195(7) 0.0140(7) 0.0150(7) -0.0020(5) 0.0051(6) -0.0006(5)
C2 0.0174(7) 0.0198(7) 0.0180(7) -0.0010(6) 0.0043(6) 0.0006(6)
C3 0.0206(8) 0.0208(8) 0.0215(8) -0.0019(6) 0.0098(6) -0.0004(6)
C4 0.0252(8) 0.0148(7) 0.0166(7) -0.0027(6) 0.0075(6) -0.0002(6)
C5 0.0208(8) 0.0169(7) 0.0155(7) 0.0002(6) 0.0034(6) 0.0017(6)
C6 0.0189(7) 0.0135(7) 0.0177(7) -0.0014(5) 0.0068(6) -0.0004(6)
C7 0.0198(7) 0.0138(7) 0.0149(7) -0.0006(6) 0.0053(6) 0.0009(5)
C8 0.0163(7) 0.0168(7) 0.0158(7) 0.0007(5) 0.0021(6) 0.0017(6)
C9 0.0151(7) 0.0158(7) 0.0164(7) 0.0004(5) 0.0022(6) 0.0006(6)
C10 0.0162(7) 0.0140(7) 0.0163(7) -0.0011(5) 0.0050(6) -0.0001(5)
C11 0.0149(7) 0.0150(7) 0.0146(7) -0.0015(5) 0.0019(6) -0.0003(5)
C12 0.0161(7) 0.0181(7) 0.0150(7) 0.0012(6) 0.0068(6) 0.0010(6)
C13 0.0219(8) 0.0179(7) 0.0195(8) -0.0022(6) 0.0048(6) -0.0006(6)
C14 0.0266(9) 0.0160(7) 0.0296(9) -0.0010(6) 0.0105(7) 0.0012(6)
C15 0.0245(8) 0.0215(8) 0.0272(9) 0.0060(6) 0.0078(7) 0.0096(7)
C16 0.0175(8) 0.0265(8) 0.0215(8) 0.0020(6) 0.0025(6) 0.0046(7)
C17 0.0153(7) 0.0186(7) 0.0175(7) 0.0004(6) 0.0054(6) 0.0010(6)
C18 0.0161(7) 0.0206(7) 0.0158(7) 0.0005(6) 0.0056(6) -0.0009(6)
C19 0.0298(9) 0.0252(8) 0.0214(8) -0.0021(7) 0.0131(7) 0.0027(6)
C20 0.0308(9) 0.0293(9) 0.0284(9) 0.0016(7) 0.0117(7) -0.0039(7)
C21 0.0352(9) 0.0291(9) 0.0190(8) 0.0095(7) 0.0118(7) 0.0079(7)
C22 0.0338(10) 0.0363(10) 0.0242(9) 0.0097(8) 0.0010(8) -0.0013(8)
C31 0.0153(7) 0.0154(7) 0.0187(7) 0.0002(5) 0.0051(6) -0.0007(6)
C32 0.0187(8) 0.0187(7) 0.0176(7) 0.0009(6) 0.0043(6) 0.0001(6)
C33 0.0216(8) 0.0198(7) 0.0202(8) -0.0006(6) 0.0094(6) -0.0008(6)
C34 0.0164(7) 0.0137(7) 0.0252(8) -0.0020(5) 0.0080(6) -0.0034(6)
C35 0.0159(7) 0.0155(7) 0.0201(7) 0.0007(5) 0.0036(6) 0.0004(6)
C36 0.0190(7) 0.0132(7) 0.0179(7) -0.0015(5) 0.0065(6) -0.0003(6)
C37 0.0141(7) 0.0139(7) 0.0201(7) 0.0003(5) 0.0046(6) -0.0006(6)
C40 0.0175(7) 0.0137(7) 0.0157(7) -0.0008(5) 0.0046(6) 0.0003(6)
C41 0.0158(7) 0.0148(7) 0.0152(7) -0.0016(5) 0.0033(6) -0.0020(6)
C42 0.0175(7) 0.0167(7) 0.0144(7) 0.0008(6) 0.0061(6) 0.0008(6)
C43 0.0227(8) 0.0189(8) 0.0212(8) -0.0018(6) 0.0036(6) -0.0018(6)
C44 0.0343(9) 0.0155(8) 0.0253(8) -0.0009(7) 0.0068(7) -0.0004(6)
C45 0.0344(10) 0.0210(8) 0.0215(8) 0.0091(7) 0.0048(7) 0.0046(6)
C46 0.0239(8) 0.0254(8) 0.0169(8) 0.0054(6) -0.0000(6) -0.0005(6)
C47 0.0192(7) 0.0198(7) 0.0142(7) 0.0016(6) 0.0047(6) -0.0004(6)
C48 0.0174(7) 0.0202(7) 0.0167(7) 0.0017(6) 0.0045(6) -0.0018(6)
C49 0.0206(8) 0.0226(8) 0.0264(8) 0.0016(6) 0.0112(7) -0.0016(6)
C50 0.0264(9) 0.0256(8) 0.0278(9) -0.0000(7) 0.0118(7) 0.0022(7)
C51 0.0175(8) 0.0226(8) 0.0313(9) 0.0045(6) 0.0084(7) 0.0045(7)
C52 0.0218(8) 0.0311(9) 0.0328(10) 0.0004(7) 0.0048(7) 0.0052(8)
C91 0.0302(9) 0.0280(9) 0.0264(9) 0.0005(7) 0.0086(7) -0.0009(7)

loop_
_atom_type_symbol
_atom_type_description
_atom_type_scat_dispersion_real
_atom_type_scat_dispersion_imag
_atom_type_scat_source
C C 0.0033 0.0016
;
International Tables for Crystallography
(Vol. C, Tables 4.2.6.8 and 6.1.1.4)
;
H H 0.0000 0.0000
;
International Tables for Crystallography
(Vol. C, Table 6.1.1.4)
;
N N 0.0061 0.0033
;
International Tables for Crystallography
(Vol. C, Tables 4.2.6.8 and 6.1.1.4)
;
O O 0.0106 0.0060
;
International Tables for Crystallography
(Vol. C, Tables 4.2.6.8 and 6.1.1.4)
;
Cl Cl 0.1484 0.1585
;
International Tables for Crystallography
(Vol. C, Tables 4.2.6.8 and 6.1.1.4)
;

loop_
_geom_angle_atom_site_label_1
_geom_angle_atom_site_label_2
_geom_angle_atom_site_label_3
_geom_angle
_geom_angle_publ_flag
C6 O1 C7 118.40(11) yes
C11 O2 C18 111.25(10) yes
C36 O11 C37 118.42(11) yes
C41 O12 C48 111.40(10) yes
C4 N1 C19 121.29(12) yes
C4 N1 C21 120.11(16) yes
C19 N1 C21 117.19(14) yes
C34 N11 C49 121.35(12) yes
C34 N11 C51 120.42(16) yes
C49 N11 C51 117.51(14) yes
C2 C1 C6 115.92(15) yes
C2 C1 C11 121.80(12) yes
C6 C1 C11 122.20(16) yes
C1 C2 C3 122.45(13) yes
C2 C3 C4 120.77(17) yes
N1 C4 C3 122.05(17) yes
N1 C4 C5 120.95(13) yes
C3 C4 C5 116.99(15) yes
C4 C5 C6 120.46(13) yes
O1 C6 C1 122.88(15) yes
O1 C6 C5 113.76(12) yes
C1 C6 C5 123.36(17) yes
O1 C7 C8 115.03(12) yes
O1 C7 C10 123.32(16) yes
C8 C7 C10 121.65(16) yes
C7 C8 C37 118.85(12) yes
C10 C9 C40 122.91(12) yes
C7 C10 C9 117.48(16) yes
C7 C10 C11 121.71(15) yes
C9 C10 C11 120.81(12) yes
O2 C11 C1 107.73(13) yes
O2 C11 C10 107.30(12) yes
O2 C11 C12 101.63(10) yes
C1 C11 C10 111.23(11) yes
C1 C11 C12 116.43(14) yes
C10 C11 C12 111.62(14) yes
C11 C12 C13 128.85(12) yes
C11 C12 C17 110.16(12) yes
C13 C12 C17 120.74(13) yes
C12 C13 C14 117.76(12) yes
C13 C14 C15 121.48(14) yes
C14 C15 C16 120.58(14) yes
C15 C16 C17 117.51(13) yes
C12 C17 C16 121.93(13) yes
C12 C17 C18 108.14(12) yes
C16 C17 C18 129.88(12) yes
O2 C18 O3 121.58(13) yes
O2 C18 C17 108.62(11) yes
O3 C18 C17 129.80(12) yes
N1 C19 C20 113.93(15) yes
N1 C21 C22 114.67(14) yes
C32 C31 C36 115.82(15) yes
C32 C31 C41 121.95(12) yes
C36 C31 C41 122.24(16) yes
C31 C32 C33 122.62(13) yes
C32 C33 C34 120.62(17) yes
N11 C34 C33 122.21(17) yes
N11 C34 C35 120.66(13) yes
C33 C34 C35 117.12(15) yes
C34 C35 C36 120.43(13) yes
O11 C36 C31 123.13(15) yes
O11 C36 C35 113.49(12) yes
C31 C36 C35 123.38(16) yes
O11 C37 C8 114.92(12) yes
O11 C37 C40 123.23(16) yes
C8 C37 C40 121.84(16) yes
C9 C40 C37 117.26(16) yes
C9 C40 C41 120.91(12) yes
C37 C40 C41 121.81(15) yes
O12 C41 C31 108.70(12) yes
O12 C41 C40 107.04(12) yes
O12 C41 C42 101.52(10) yes
C31 C41 C40 110.98(11) yes
C31 C41 C42 115.17(14) yes
C40 C41 C42 112.62(14) yes
C41 C42 C43 129.56(12) yes
C41 C42 C47 110.18(12) yes
C43 C42 C47 120.24(13) yes
C42 C43 C44 118.06(13) yes
C43 C44 C45 121.60(14) yes
C44 C45 C46 120.27(14) yes
C45 C46 C47 117.71(13) yes
C42 C47 C46 122.08(13) yes
C42 C47 C48 108.20(12) yes
C46 C47 C48 129.73(12) yes
O12 C48 O13 121.95(13) yes
O12 C48 C47 108.52(11) yes
O13 C48 C47 129.53(12) yes
N11 C49 C50 113.43(15) yes
N11 C51 C52 114.47(13) yes
Cl91 C91 Cl92 111.38(9) yes

loop_
_geom_bond_atom_site_label_1
_geom_bond_atom_site_label_2
_geom_bond_distance
_geom_bond_publ_flag
Cl91 C91 1.7731(19) yes
Cl92 C91 1.7553(19) yes
O1 C6 1.384(2) yes
O1 C7 1.370(2) yes
O2 C11 1.5050(16) yes
O2 C18 1.3562(16) yes
O3 C18 1.2073(16) yes
O11 C36 1.383(2) yes
O11 C37 1.367(2) yes
O12 C41 1.5046(16) yes
O12 C48 1.3608(16) yes
O13 C48 1.2072(17) yes
N1 C4 1.378(2) yes
N1 C19 1.457(3) yes
N1 C21 1.4594(19) yes
N11 C34 1.373(2) yes
N11 C49 1.453(3) yes
N11 C51 1.4595(18) yes
C1 C2 1.401(3) yes
C1 C6 1.3875(18) yes
C1 C11 1.497(2) yes
C2 C3 1.376(2) yes
C3 C4 1.420(2) yes
C4 C5 1.402(3) yes
C5 C6 1.380(2) yes
C7 C8 1.385(2) yes
C7 C10 1.3925(18) yes
C8 C37 1.383(2) yes
C9 C10 1.391(2) yes
C9 C40 1.387(2) yes
C10 C11 1.505(2) yes
C11 C12 1.516(2) yes
C12 C13 1.388(2) yes
C12 C17 1.3787(18) yes
C13 C14 1.390(2) yes
C14 C15 1.396(2) yes
C15 C16 1.385(2) yes
C16 C17 1.396(2) yes
C17 C18 1.479(2) yes
C19 C20 1.517(2) yes
C21 C22 1.523(2) yes
C31 C32 1.400(3) yes
C31 C36 1.3883(18) yes
C31 C41 1.498(2) yes
C32 C33 1.376(2) yes
C33 C34 1.4187(19) yes
C34 C35 1.402(3) yes
C35 C36 1.379(2) yes
C37 C40 1.3963(18) yes
C40 C41 1.510(2) yes
C41 C42 1.517(2) yes
C42 C43 1.389(2) yes
C42 C47 1.3828(18) yes
C43 C44 1.384(2) yes
C44 C45 1.399(2) yes
C45 C46 1.385(2) yes
C46 C47 1.392(2) yes
C47 C48 1.476(2) yes
C49 C50 1.521(2) yes
C51 C52 1.526(2) yes
